data_7135637
loop_
_publ_author_name
'Tsukii, Shota'
'Haga, Nagito'
'Takano, Rina'
'Ishida, Takayuki'

_publ_section_title
;
 Backbone-integrated triplet radicals in linear 2p-3d-4f heterometallic
 chains and magnetic hysteresis.
;
_journal_issue 28
_journal_name_full 'Chemical communications (Cambridge, England)'
_journal_page_first 7343
_journal_page_last 7347
_journal_paper_doi 10.1039/d6cc01045h
_journal_volume 62
_journal_year 2026
_chemical_formula_moiety 'C55 H47 F36 Gd Mn N4 O14'
_chemical_formula_sum 'C55 H47 F36 Gd Mn N4 O14'
_chemical_formula_weight 1884.15
_chemical_name_systematic GdMn5TFPBN
_space_group_crystal_system monoclinic
_space_group_IT_number 15
_space_group_name_Hall '-C 2yc'
_space_group_name_H-M_alt 'C 1 2/c 1'
_atom_sites_solution_hydrogens geom
_atom_sites_solution_primary dual
_audit_creation_date 2025-09-19
_audit_creation_method
;
Olex2 1.5-ac5-018
(compiled 2021.09.08 svn.r13c46975 for Rigaku Oxford Diffraction, GUI svn.r6396)
;
_audit_update_record
;
2025-12-05 deposited with the CCDC.	2026-03-16 downloaded from the CCDC.
;
_cell_angle_alpha 90
_cell_angle_beta 96.216(4)
_cell_angle_gamma 90
_cell_formula_units_Z 4
_cell_length_a 32.2917(12)
_cell_length_b 11.5050(6)
_cell_length_c 20.5192(11)
_cell_measurement_reflns_used 10889
_cell_measurement_temperature 99.9(2)
_cell_measurement_theta_max 30.5850
_cell_measurement_theta_min 2.4900
_cell_volume 7578.4(6)
_computing_cell_refinement 'CrysAlisPro 1.171.42.72a (Rigaku OD, 2022)'
_computing_data_collection 'CrysAlisPro 1.171.42.72a (Rigaku OD, 2022)'
_computing_data_reduction 'CrysAlisPro 1.171.42.72a (Rigaku OD, 2022)'
_computing_molecular_graphics 'Olex2 1.5-ac5-018 (Dolomanov et al., 2009)'
_computing_publication_material 'Olex2 1.5-ac5-018 (Dolomanov et al., 2009)'
_computing_structure_refinement 'SHELXL 2014/7 (Sheldrick, 2015)'
_computing_structure_solution 'SHELXT  (Sheldrick, 2015)'
_diffrn_ambient_environment N~2~
_diffrn_ambient_temperature 99.9(2)
_diffrn_detector 'Hybrid Pixel Array Detector'
_diffrn_detector_area_resol_mean 10.0000
_diffrn_detector_type HyPix
_diffrn_measured_fraction_theta_full 0.998
_diffrn_measured_fraction_theta_max 0.792
_diffrn_measurement_details
;
List of Runs (angles in degrees, time in seconds):

  # Type    Start    End  Width  t~exp~   \w     \q     \k     \f   Frames
#--------------------------------------------------------------------------
  1  \w    -15.00  40.00   0.50   27.75    --    4.68  80.00-152.00  110
  2  \w    -28.00  26.00   0.50   27.75    --    4.68 -80.00  84.00  108
  3  \w    -37.00  10.00   0.50   27.75    --    4.68   0.00-180.00   94
  4  \w    -39.00  11.00   0.50   27.75    --    4.68   0.00  90.00  100
  5  \w    -44.00  -2.00   0.50   27.75    --    4.68   0.00   0.00   84
  6  \w    -10.00  15.00   0.50   27.75    --    4.68 -99.00 -90.00   50
  7  \w      6.00  34.00   0.50   27.75    --    4.68 -99.00 -60.00   56
;
_diffrn_measurement_device 'four-circle diffractometer'
_diffrn_measurement_device_type 'XtaLAB Synergy R, DW system, HyPix'
_diffrn_measurement_method '\w scans'
_diffrn_orient_matrix_type 'CrysAlisPro convention (1999,Acta A55,543-557)'
_diffrn_orient_matrix_UB_11 0.0151322000
_diffrn_orient_matrix_UB_12 -0.0437700000
_diffrn_orient_matrix_UB_13 0.0084787000
_diffrn_orient_matrix_UB_21 0.0065079000
_diffrn_orient_matrix_UB_22 0.0297306000
_diffrn_orient_matrix_UB_23 0.0296086000
_diffrn_orient_matrix_UB_31 -0.0147235000
_diffrn_orient_matrix_UB_32 -0.0316351000
_diffrn_orient_matrix_UB_33 0.0161611000
_diffrn_radiation_monochromator mirror
_diffrn_radiation_probe x-ray
_diffrn_radiation_type 'Mo K\a'
_diffrn_radiation_wavelength 0.71073
_diffrn_reflns_av_R_equivalents 0.0718
_diffrn_reflns_av_unetI/netI 0.0538
_diffrn_reflns_Laue_measured_fraction_full 0.998
_diffrn_reflns_Laue_measured_fraction_max 0.792
_diffrn_reflns_limit_h_max 46
_diffrn_reflns_limit_h_min -47
_diffrn_reflns_limit_k_max 16
_diffrn_reflns_limit_k_min -16
_diffrn_reflns_limit_l_max 28
_diffrn_reflns_limit_l_min -28
_diffrn_reflns_number 38122
_diffrn_reflns_point_group_measured_fraction_full 0.998
_diffrn_reflns_point_group_measured_fraction_max 0.792
_diffrn_reflns_theta_full 25.242
_diffrn_reflns_theta_max 31.964
_diffrn_reflns_theta_min 1.997
_diffrn_source 'Rotating-anode X-ray tube'
_diffrn_source_type 'Rigaku (Mo) X-ray Source'
_exptl_absorpt_coefficient_mu 1.181
_exptl_absorpt_correction_T_max 1.00000
_exptl_absorpt_correction_T_min 0.84232
_exptl_absorpt_correction_type multi-scan
_exptl_absorpt_process_details
;
CrysAlisPro 1.171.42.72a (Rigaku Oxford Diffraction, 2022)
Empirical absorption correction using spherical harmonics,
implemented in SCALE3 ABSPACK scaling algorithm.
;
_exptl_crystal_colour 'clear dark brown'
_exptl_crystal_density_diffrn 1.651
_exptl_crystal_description block
_exptl_crystal_F_000 3720
_exptl_crystal_preparation 'Magnetic properties'
_exptl_crystal_recrystallization_method 'Re-crystallisation from solvent: heptane-dichloromethane'
_exptl_crystal_size_max 0.184
_exptl_crystal_size_mid 0.114
_exptl_crystal_size_min 0.096
_refine_diff_density_max 1.342
_refine_diff_density_min -1.502
_refine_diff_density_rms 0.120
_refine_ls_extinction_method none
_refine_ls_goodness_of_fit_ref 1.052
_refine_ls_hydrogen_treatment constr
_refine_ls_matrix_type full
_refine_ls_number_parameters 593
_refine_ls_number_reflns 10396
_refine_ls_number_restraints 132
_refine_ls_restrained_S_all 1.057
_refine_ls_R_factor_all 0.0934
_refine_ls_R_factor_gt 0.0588
_refine_ls_shift/su_max 0.001
_refine_ls_shift/su_mean 0.000
_refine_ls_structure_factor_coef Fsqd
_refine_ls_weighting_details 'w=1/[\s^2^(Fo^2^)+(0.0735P)^2^+38.4268P] where P=(Fo^2^+2Fc^2^)/3'
_refine_ls_weighting_scheme calc
_refine_ls_wR_factor_gt 0.1479
_refine_ls_wR_factor_ref 0.1696
_reflns_Friedel_coverage 0.000
_reflns_number_gt 6891
_reflns_number_total 10396
_reflns_threshold_expression 'I > 2\s(I)'
_cod_data_source_file d6cc01045h2.cif
_cod_data_source_block 20250808_gdmnmtfmpbn
_cod_depositor_comments 'Adding full bibliography for 7135632--7135638.cif.'
_cod_original_cell_volume 7578.4(7)
_cod_database_code 7135637
_shelx_shelxl_version_number 2014/7
_chemical_oxdiff_formula 'C55 H47 F36 Gd Mn N4 O14'
_shelx_space_group_comment
;
The symmetry employed for this shelxl refinement is uniquely defined
by the following loop, which should always be used as a source of
symmetry information in preference to the above space-group names.
They are only intended as comments.
;
_shelx_estimated_absorpt_t_max 0.911
_shelx_estimated_absorpt_t_min 0.807
_olex2_refinement_description
;
1. Fixed Uiso
 At 1.2 times of:
  All C(H) groups
 At 1.5 times of:
  All C(H,H,H) groups
2. Rigid bond restraints
 F13, F14, F15, F16, F17, F18, F13A, F14A, F15A, F16A, F17A, F18A, C24, C24,
 C24, C24, C24, C24, C28, C28, C28, C28, C28, C28
 with sigma for 1-2 distances of 0.005 and sigma for 1-3 distances of 0.005
3. Uiso/Uaniso restraints and constraints
F13 \\sim F14 \\sim F15 \\sim F16 \\sim F17 \\sim F18 \\sim F16A \\sim F17A
\\sim F18A: within 2A with sigma of 0.02 and sigma for terminal atoms of 0.04
within 2A
4. Rigid body (RIGU) restrains
 F13, F14, F15, F16, F17, F18, F13A, F14A, F15A, F16A, F17A, F18A, C24, C24,
 C24, C24, C24, C24, C28, C28, C28, C28, C28, C28
 with sigma for 1-2 distances of 0.002 and sigma for 1-3 distances of 0.002
5. Others
 Sof(F1A)=Sof(F2A)=Sof(F3A)=1-FVAR(1)
 Sof(F1)=Sof(F2)=Sof(F3)=FVAR(1)
 Sof(F16A)=Sof(F17A)=Sof(F18A)=1-FVAR(2)
 Sof(F16)=Sof(F17)=Sof(F18)=FVAR(2)
 Sof(F13A)=Sof(F14A)=Sof(F15A)=1-FVAR(3)
 Sof(F13)=Sof(F14)=Sof(F15)=FVAR(3)
6.a Aromatic/amide H refined with riding coordinates:
 C2(H2), C4(H4), C6(H6), C18(H18), C23(H23), C26(H26)
6.b Idealised Me refined as rotating group:
 C9(H9A,H9B,H9C), C10(H10A,H10B,H10C), C11(H11A,H11B,H11C), C13(H13A,H13B,
 H13C), C14(H14A,H14B,H14C), C15(H15A,H15B,H15C)
;
_olex2_submission_special_instructions 'No special instructions were received'
_oxdiff_exptl_absorpt_empirical_details
;
Empirical correction (ABSPACK) includes:
- Absorption correction using spherical harmonics
- Frame scaling
;
_oxdiff_exptl_absorpt_empirical_full_max 2.524
_oxdiff_exptl_absorpt_empirical_full_min 0.592

loop_
_space_group_symop_operation_xyz
'x, y, z'
'-x, y, -z+1/2'
'x+1/2, y+1/2, z'
'-x+1/2, y+1/2, -z+1/2'
'-x, -y, -z'
'x, -y, z-1/2'
'-x+1/2, -y+1/2, -z'
'x+1/2, -y+1/2, z-1/2'

loop_
_atom_site_label
_atom_site_type_symbol
_atom_site_fract_x
_atom_site_fract_y
_atom_site_fract_z
_atom_site_U_iso_or_equiv
_atom_site_adp_type
_atom_site_occupancy
_atom_site_site_symmetry_order
_atom_site_calc_flag
_atom_site_refinement_flags_posn
_atom_site_refinement_flags_adp
_atom_site_refinement_flags_occupancy
_atom_site_disorder_assembly
_atom_site_disorder_group
Gd1 Gd 0.5000 0.25164(3) 0.2500 0.03103(10) Uani 1 2 d S T P . .
Mn1 Mn 0.7500 0.2500 0.5000 0.02505(17) Uani 1 2 d S . P . .
F4 F 0.53532(15) 0.0255(6) 0.0513(3) 0.126(2) Uani 1 1 d . . . . .
F5 F 0.5766(2) 0.1684(6) 0.0600(3) 0.130(2) Uani 1 1 d . . . . .
F6 F 0.59961(15) -0.0002(5) 0.0834(3) 0.115(2) Uani 1 1 d . . . . .
F10 F 0.43458(13) 0.5534(3) 0.37591(17) 0.0712(11) Uani 1 1 d . . . . .
F11 F 0.40415(10) 0.5922(4) 0.28103(19) 0.0746(12) Uani 1 1 d . . . . .
F12 F 0.45071(13) 0.7052(3) 0.3261(2) 0.0760(12) Uani 1 1 d . . . . .
F1 F 0.6416(9) 0.311(2) 0.1646(11) 0.075(6) Uani 0.57(6) 1 d . . P A 1
F2 F 0.6694(6) 0.1413(13) 0.1638(8) 0.072(4) Uani 0.57(6) 1 d . . P A 1
F3 F 0.7048(5) 0.279(2) 0.1964(9) 0.071(5) Uani 0.57(6) 1 d . . P A 1
F7 F 0.53633(14) -0.1519(4) 0.3243(3) 0.1026(18) Uani 1 1 d . . . B 1
F8 F 0.59730(16) -0.1635(4) 0.2946(3) 0.115(2) Uani 1 1 d . . . C 1
F9 F 0.58560(14) -0.0515(3) 0.3743(3) 0.0932(15) Uani 1 1 d . . . D 1
F13 F 0.82984(15) 0.0993(4) 0.3397(3) 0.0538(12) Uani 0.801(10) 1 d . U P E 1
F14 F 0.82889(15) 0.2505(5) 0.2806(2) 0.0565(14) Uani 0.801(10) 1 d . U P E 1
F15 F 0.8650(3) 0.2508(8) 0.3744(4) 0.0488(16) Uani 0.801(10) 1 d . U P E 1
F16 F 0.67322(19) 0.4967(7) 0.3376(4) 0.0629(17) Uani 0.798(15) 1 d . U P F 1
F17 F 0.7279(2) 0.5349(6) 0.2870(3) 0.0589(14) Uani 0.798(15) 1 d . U P F 1
F18 F 0.7228(3) 0.5999(4) 0.3839(3) 0.0614(16) Uani 0.798(15) 1 d . U P F 1
F1A F 0.6967(14) 0.322(5) 0.2020(14) 0.098(11) Uani 0.43(6) 1 d . . P A 2
F2A F 0.6356(9) 0.266(4) 0.1618(14) 0.069(7) Uani 0.43(6) 1 d . . P A 2
F3A F 0.6813(16) 0.145(3) 0.1731(15) 0.131(12) Uani 0.43(6) 1 d . . P A 2
F13A F 0.8218(6) 0.143(2) 0.3112(10) 0.051(3) Uani 0.199(10) 1 d . U P E 2
F14A F 0.8398(5) 0.319(2) 0.2978(9) 0.052(4) Uani 0.199(10) 1 d . U P E 2
F15A F 0.8641(13) 0.227(3) 0.3851(17) 0.040(4) Uani 0.199(10) 1 d . U P E 2
F16A F 0.7010(9) 0.5908(18) 0.3937(10) 0.057(4) Uani 0.202(15) 1 d . U P F 2
F17A F 0.6756(8) 0.483(2) 0.3140(12) 0.045(3) Uani 0.202(15) 1 d . U P F 2
F18A F 0.7302(8) 0.574(2) 0.3069(13) 0.057(4) Uani 0.202(15) 1 d . U P F 2
O1 O 0.54996(9) 0.3265(3) 0.33256(16) 0.0371(7) Uani 1 1 d . . . . .
O2 O 0.70978(8) 0.1073(3) 0.47709(14) 0.0295(6) Uani 1 1 d . . . . .
O3 O 0.53795(11) 0.1807(3) 0.1671(2) 0.0503(9) Uani 1 1 d . . . . .
O4 O 0.53905(11) 0.0916(3) 0.2934(2) 0.0530(10) Uani 1 1 d . . . . .
O5 O 0.46751(8) 0.4154(3) 0.29176(14) 0.0303(6) Uani 1 1 d . . . . .
O6 O 0.71945(9) 0.3630(3) 0.42633(15) 0.0320(6) Uani 1 1 d . . . . .
O7 O 0.78722(9) 0.2054(3) 0.42608(15) 0.0330(6) Uani 1 1 d . . . . .
N1 N 0.57983(11) 0.3001(3) 0.37704(17) 0.0307(7) Uani 1 1 d . . . . .
N2 N 0.70404(11) 0.0634(3) 0.41821(17) 0.0303(7) Uani 1 1 d . . . . .
C1 C 0.61548(12) 0.2484(4) 0.3554(2) 0.0287(8) Uani 1 1 d . . . . .
C2 C 0.62278(13) 0.2651(4) 0.2901(2) 0.0308(9) Uani 1 1 d . . . . .
H2 H 0.6042 0.3105 0.2615 0.037 Uiso 1 1 calc R U . . .
C3 C 0.65743(14) 0.2143(4) 0.2679(2) 0.0322(9) Uani 1 1 d . . . . .
C4 C 0.68466(13) 0.1459(4) 0.3084(2) 0.0314(9) Uani 1 1 d . . . . .
H4 H 0.7084 0.1120 0.2924 0.038 Uiso 1 1 calc R U . . .
C5 C 0.67649(12) 0.1279(4) 0.3728(2) 0.0273(8) Uani 1 1 d . . . . .
C6 C 0.64222(12) 0.1795(4) 0.3970(2) 0.0282(8) Uani 1 1 d . . . . .
H6 H 0.6371 0.1679 0.4413 0.034 Uiso 1 1 calc R U . . .
C7 C 0.66762(16) 0.2378(5) 0.1989(2) 0.0433(11) Uani 1 1 d . . . . .
C8 C 0.57478(14) 0.3378(5) 0.4469(2) 0.0407(11) Uani 1 1 d . . . . .
C9 C 0.53965(18) 0.4275(6) 0.4426(3) 0.0600(17) Uani 1 1 d . . . . .
H9A H 0.5463 0.4917 0.4141 0.090 Uiso 1 1 calc R U . . .
H9B H 0.5366 0.4576 0.4865 0.090 Uiso 1 1 calc R U . . .
H9C H 0.5135 0.3908 0.4244 0.090 Uiso 1 1 calc R U . . .
C10 C 0.56184(18) 0.2313(6) 0.4847(3) 0.0546(15) Uani 1 1 d . . . . .
H10A H 0.5362 0.1983 0.4621 0.082 Uiso 1 1 calc R U . . .
H10B H 0.5570 0.2545 0.5291 0.082 Uiso 1 1 calc R U . . .
H10C H 0.5841 0.1730 0.4869 0.082 Uiso 1 1 calc R U . . .
C11 C 0.61490(15) 0.3935(5) 0.4775(3) 0.0447(12) Uani 1 1 d . . . . .
H11A H 0.6366 0.3339 0.4851 0.067 Uiso 1 1 calc R U . . .
H11B H 0.6102 0.4295 0.5193 0.067 Uiso 1 1 calc R U . . .
H11C H 0.6238 0.4530 0.4478 0.067 Uiso 1 1 calc R U . . .
C12 C 0.71520(16) -0.0643(4) 0.4138(2) 0.0373(10) Uani 1 1 d . . . . .
C13 C 0.70688(18) -0.1062(5) 0.3432(3) 0.0473(12) Uani 1 1 d . . . . .
H13A H 0.6776 -0.0923 0.3271 0.071 Uiso 1 1 calc R U . . .
H13B H 0.7129 -0.1895 0.3412 0.071 Uiso 1 1 calc R U . . .
H13C H 0.7248 -0.0636 0.3158 0.071 Uiso 1 1 calc R U . . .
C14 C 0.6875(2) -0.1288(5) 0.4573(3) 0.0542(14) Uani 1 1 d . . . . .
H14A H 0.6939 -0.1029 0.5028 0.081 Uiso 1 1 calc R U . . .
H14B H 0.6926 -0.2125 0.4546 0.081 Uiso 1 1 calc R U . . .
H14C H 0.6582 -0.1125 0.4425 0.081 Uiso 1 1 calc R U . . .
C15 C 0.76121(16) -0.0764(5) 0.4383(3) 0.0458(12) Uani 1 1 d . . . . .
H15A H 0.7778 -0.0298 0.4107 0.069 Uiso 1 1 calc R U . . .
H15B H 0.7694 -0.1582 0.4363 0.069 Uiso 1 1 calc R U . . .
H15C H 0.7660 -0.0491 0.4837 0.069 Uiso 1 1 calc R U . . .
C16 C 0.5677(3) 0.0695(8) 0.0882(4) 0.083(3) Uani 1 1 d . . . . .
C17 C 0.55710(18) 0.0885(6) 0.1582(4) 0.0627(18) Uani 1 1 d . . . . .
C18 C 0.56854(18) 0.0023(6) 0.2041(4) 0.0661(19) Uani 1 1 d . . . . .
H18 H 0.5838 -0.0632 0.1916 0.079 Uiso 1 1 calc R U . . .
C19 C 0.55811(16) 0.0101(5) 0.2675(4) 0.0574(16) Uani 1 1 d . . . . .
C20 C 0.5697(2) -0.0905(5) 0.3166(5) 0.079(2) Uani 1 1 d . . . . .
C21 C 0.44017(15) 0.5943(5) 0.3174(3) 0.0428(11) Uani 1 1 d . . . . .
C22 C 0.47198(13) 0.5221(4) 0.2850(2) 0.0303(9) Uani 1 1 d . . . . .
C23 C 0.5000 0.5815(6) 0.2500 0.0358(13) Uani 1 2 d S T P . .
H23 H 0.5000 0.6641 0.2500 0.043 Uiso 1 2 calc R U P . .
C24 C 0.71404(16) 0.5077(4) 0.3460(3) 0.0430(9) Uani 1 1 d . U . . .
C25 C 0.73569(13) 0.4002(4) 0.3775(2) 0.0320(9) Uani 1 1 d . . . . .
C26 C 0.77009(14) 0.3579(5) 0.3498(2) 0.0401(11) Uani 1 1 d . . . . .
H26 H 0.7784 0.3946 0.3118 0.048 Uiso 1 1 calc R U . . .
C27 C 0.79256(13) 0.2629(4) 0.3764(2) 0.0344(9) Uani 1 1 d . . . . .
C28 C 0.82960(15) 0.2188(5) 0.3422(2) 0.0415(9) Uani 1 1 d . U . . .

loop_
_atom_site_aniso_label
_atom_site_aniso_U_11
_atom_site_aniso_U_22
_atom_site_aniso_U_33
_atom_site_aniso_U_23
_atom_site_aniso_U_13
_atom_site_aniso_U_12
Gd1 0.02425(13) 0.02998(16) 0.03847(17) 0.000 0.00161(10) 0.000
Mn1 0.0250(3) 0.0288(4) 0.0218(4) -0.0005(3) 0.0046(3) 0.0036(4)
F4 0.077(3) 0.183(6) 0.113(4) -0.094(4) -0.008(3) 0.013(3)
F5 0.184(6) 0.131(5) 0.085(4) -0.042(4) 0.064(4) 0.013(5)
F6 0.083(3) 0.147(5) 0.116(4) -0.073(4) 0.015(3) 0.035(3)
F10 0.098(3) 0.073(2) 0.050(2) 0.0090(17) 0.044(2) 0.031(2)
F11 0.0427(17) 0.105(3) 0.077(3) -0.019(2) 0.0100(17) 0.0299(19)
F12 0.084(3) 0.0433(19) 0.110(3) -0.018(2) 0.056(2) 0.0047(18)
F1 0.088(11) 0.093(11) 0.048(6) 0.044(8) 0.034(7) 0.049(9)
F2 0.119(9) 0.072(7) 0.027(4) -0.009(4) 0.017(5) -0.016(9)
F3 0.057(6) 0.119(13) 0.039(5) 0.001(6) 0.017(4) -0.022(7)
F7 0.078(3) 0.052(2) 0.168(5) 0.028(3) -0.034(3) -0.020(2)
F8 0.094(3) 0.058(3) 0.186(6) -0.012(3) -0.021(3) 0.038(2)
F9 0.093(3) 0.045(2) 0.129(4) 0.010(2) -0.045(3) 0.003(2)
F13 0.056(2) 0.053(2) 0.058(3) -0.0066(17) 0.031(2) 0.0068(17)
F14 0.052(2) 0.084(4) 0.0362(17) 0.0086(19) 0.0178(15) 0.021(2)
F15 0.0301(16) 0.069(4) 0.049(4) -0.006(3) 0.010(2) 0.005(2)
F16 0.0463(17) 0.060(3) 0.080(4) 0.026(3) -0.003(2) 0.0099(17)
F17 0.078(3) 0.054(3) 0.046(2) 0.0206(19) 0.013(2) 0.016(2)
F18 0.081(4) 0.041(2) 0.061(3) 0.0045(17) -0.001(2) 0.005(2)
F1A 0.13(2) 0.12(2) 0.052(8) 0.006(11) 0.040(10) -0.078(16)
F2A 0.055(6) 0.113(19) 0.039(6) 0.036(11) 0.004(5) 0.018(11)
F3A 0.21(2) 0.15(2) 0.040(10) 0.013(10) 0.045(13) 0.13(2)
F13A 0.043(7) 0.071(4) 0.042(6) -0.011(4) 0.015(5) -0.002(4)
F14A 0.045(7) 0.074(5) 0.038(6) 0.008(5) 0.005(5) -0.003(5)
F15A 0.033(5) 0.059(9) 0.031(6) 0.001(5) 0.012(4) 0.002(5)
F16A 0.070(8) 0.045(6) 0.055(5) 0.006(4) 0.006(5) 0.000(5)
F17A 0.049(4) 0.036(7) 0.050(7) 0.012(5) -0.001(4) 0.005(4)
F18A 0.066(6) 0.049(7) 0.055(6) 0.016(4) 0.006(5) -0.008(5)
O1 0.0322(15) 0.0422(18) 0.0359(17) 0.0011(14) -0.0012(13) 0.0069(13)
O2 0.0276(13) 0.0336(16) 0.0272(15) -0.0031(12) 0.0020(11) -0.0013(12)
O3 0.0429(19) 0.049(2) 0.060(2) -0.0234(18) 0.0097(17) 0.0015(16)
O4 0.0351(17) 0.042(2) 0.080(3) 0.0003(19) -0.0020(18) 0.0083(15)
O5 0.0267(13) 0.0357(16) 0.0302(15) 0.0054(12) 0.0102(11) 0.0014(12)
O6 0.0321(14) 0.0347(16) 0.0291(15) 0.0027(12) 0.0037(12) 0.0051(12)
O7 0.0329(15) 0.0420(17) 0.0257(15) 0.0003(13) 0.0106(12) 0.0063(13)
N1 0.0275(16) 0.038(2) 0.0272(18) 0.0037(15) 0.0045(14) 0.0037(15)
N2 0.0320(17) 0.0329(19) 0.0257(17) -0.0030(14) 0.0017(14) 0.0035(14)
C1 0.0245(16) 0.032(2) 0.0295(18) 0.0014(17) 0.0005(14) -0.0006(17)
C2 0.0296(18) 0.035(2) 0.028(2) 0.0031(16) 0.0004(15) 0.0011(16)
C3 0.034(2) 0.037(2) 0.026(2) 0.0003(16) 0.0061(17) 0.0005(17)
C4 0.033(2) 0.032(2) 0.030(2) -0.0035(16) 0.0058(17) 0.0024(17)
C5 0.0266(18) 0.027(2) 0.029(2) -0.0027(15) 0.0024(15) 0.0024(15)
C6 0.0311(19) 0.028(2) 0.025(2) 0.0007(15) 0.0039(16) -0.0009(16)
C7 0.041(2) 0.061(3) 0.028(2) 0.003(2) 0.0074(18) 0.007(2)
C8 0.033(2) 0.061(3) 0.029(2) 0.002(2) 0.0100(18) 0.011(2)
C9 0.049(3) 0.088(5) 0.044(3) -0.007(3) 0.008(2) 0.030(3)
C10 0.042(3) 0.080(4) 0.043(3) 0.012(3) 0.010(2) -0.003(3)
C11 0.045(3) 0.052(3) 0.037(3) -0.014(2) 0.006(2) 0.012(2)
C12 0.049(3) 0.029(2) 0.033(2) -0.0022(17) 0.0015(19) 0.0104(19)
C13 0.062(3) 0.038(3) 0.040(3) -0.008(2) -0.003(2) 0.016(2)
C14 0.071(4) 0.038(3) 0.056(3) 0.005(2) 0.015(3) 0.004(3)
C15 0.048(3) 0.043(3) 0.046(3) -0.007(2) 0.000(2) 0.018(2)
C16 0.076(5) 0.090(6) 0.086(6) -0.057(5) 0.020(4) 0.004(4)
C17 0.045(3) 0.060(4) 0.082(5) -0.036(3) 0.007(3) 0.000(3)
C18 0.046(3) 0.044(3) 0.107(6) -0.028(3) 0.001(3) 0.007(3)
C19 0.034(2) 0.037(3) 0.098(5) -0.006(3) -0.007(3) -0.001(2)
C20 0.060(4) 0.035(3) 0.132(7) -0.002(4) -0.032(4) 0.004(3)
C21 0.041(2) 0.044(3) 0.047(3) 0.004(2) 0.021(2) 0.010(2)
C22 0.0296(19) 0.036(2) 0.027(2) 0.0015(16) 0.0094(16) 0.0046(16)
C23 0.038(3) 0.039(3) 0.033(3) 0.000 0.015(3) 0.000
C24 0.0472(19) 0.036(2) 0.044(2) 0.0125(15) 0.0006(17) 0.0031(16)
C25 0.032(2) 0.037(2) 0.027(2) 0.0032(17) 0.0018(16) -0.0019(17)
C26 0.036(2) 0.054(3) 0.032(2) 0.013(2) 0.0092(18) 0.000(2)
C27 0.0262(17) 0.051(3) 0.026(2) 0.0017(19) 0.0068(15) 0.0012(18)
C28 0.0327(18) 0.060(2) 0.0337(19) -0.0008(15) 0.0100(14) 0.0046(16)

loop_
_atom_type_symbol
_atom_type_description
_atom_type_scat_dispersion_real
_atom_type_scat_dispersion_imag
_atom_type_scat_source
C C 0.0033 0.0016 'International Tables Vol C Tables 4.2.6.8 and 6.1.1.4'
H H 0.0000 0.0000 'International Tables Vol C Tables 4.2.6.8 and 6.1.1.4'
F F 0.0171 0.0103 'International Tables Vol C Tables 4.2.6.8 and 6.1.1.4'
Gd Gd -0.1653 3.9035 'International Tables Vol C Tables 4.2.6.8 and 6.1.1.4'
Mn Mn 0.3368 0.7283 'International Tables Vol C Tables 4.2.6.8 and 6.1.1.4'
N N 0.0061 0.0033 'International Tables Vol C Tables 4.2.6.8 and 6.1.1.4'
O O 0.0106 0.0060 'International Tables Vol C Tables 4.2.6.8 and 6.1.1.4'

loop_
_exptl_crystal_face_index_h
_exptl_crystal_face_index_k
_exptl_crystal_face_index_l
_exptl_crystal_face_perp_dist
-36 -10 0 0.0550
-10 -2 28 0.0735
37 10 -4 0.0713
-8 -3 -27 0.0324
-33 -8 15 0.0779
-41 -2 14 0.0796
-35 10 5 0.0945
2 15 -10 0.0722
19 13 -14 0.0697
43 -2 -12 0.1066
34 -11 -4 0.0958
-23 -13 -8 0.0237
11 -5 -27 0.0265
-13 -14 11 0.0401
26 -13 -3 0.0593
31 1 19 0.0808
-15 3 -25 0.0387
-5 -6 27 0.0551
7 14 14 0.0622
-20 6 25 0.0592
-5 -2 -28 0.0176
-29 -8 -14 0.0274

loop_
_geom_angle_atom_site_label_1
_geom_angle_atom_site_label_2
_geom_angle_atom_site_label_3
_geom_angle
_geom_angle_site_symmetry_1
_geom_angle_site_symmetry_3
_geom_angle_publ_flag
O1 Gd1 O1 137.41(16) 2_655 . ?
O3 Gd1 O1 88.66(13) 2_655 . ?
O3 Gd1 O1 106.01(12) . . ?
O3 Gd1 O1 88.66(13) . 2_655 ?
O3 Gd1 O1 106.02(12) 2_655 2_655 ?
O3 Gd1 O3 139.3(2) 2_655 . ?
O3 Gd1 O4 72.62(15) 2_655 2_655 ?
O3 Gd1 O4 75.77(14) 2_655 . ?
O3 Gd1 O4 72.62(15) . . ?
O3 Gd1 O4 75.77(14) . 2_655 ?
O3 Gd1 O5 74.17(12) 2_655 . ?
O3 Gd1 O5 74.17(12) . 2_655 ?
O3 Gd1 O5 145.83(12) . . ?
O3 Gd1 O5 145.83(12) 2_655 2_655 ?
O4 Gd1 O1 148.24(13) . 2_655 ?
O4 Gd1 O1 73.65(12) 2_655 2_655 ?
O4 Gd1 O1 148.24(13) 2_655 . ?
O4 Gd1 O1 73.65(12) . . ?
O4 Gd1 O4 76.92(19) 2_655 . ?
O4 Gd1 O5 121.38(12) 2_655 . ?
O4 Gd1 O5 121.38(12) . 2_655 ?
O4 Gd1 O5 136.75(13) . . ?
O4 Gd1 O5 136.75(13) 2_655 2_655 ?
O5 Gd1 O1 75.27(11) . . ?
O5 Gd1 O1 75.26(10) 2_655 2_655 ?
O5 Gd1 O1 71.04(11) 2_655 . ?
O5 Gd1 O1 71.03(11) . 2_655 ?
O5 Gd1 O5 74.20(13) 2_655 . ?
O2 Mn1 O2 180.0 . 7_656 ?
O2 Mn1 O6 95.13(12) . . ?
O2 Mn1 O6 95.13(12) 7_656 7_656 ?
O2 Mn1 O6 84.87(12) . 7_656 ?
O2 Mn1 O6 84.87(12) 7_656 . ?
O6 Mn1 O6 180.0 7_656 . ?
O7 Mn1 O2 92.03(12) . . ?
O7 Mn1 O2 87.97(12) 7_656 . ?
O7 Mn1 O2 87.97(12) . 7_656 ?
O7 Mn1 O2 92.03(12) 7_656 7_656 ?
O7 Mn1 O6 83.97(12) 7_656 7_656 ?
O7 Mn1 O6 96.03(12) . 7_656 ?
O7 Mn1 O6 96.03(12) 7_656 . ?
O7 Mn1 O6 83.97(12) . . ?
O7 Mn1 O7 180.00(17) 7_656 . ?
N1 O1 Gd1 144.9(3) . . ?
N2 O2 Mn1 121.9(2) . . ?
C17 O3 Gd1 134.9(5) . . ?
C19 O4 Gd1 133.2(4) . . ?
C22 O5 Gd1 133.2(3) . . ?
C25 O6 Mn1 124.6(3) . . ?
C27 O7 Mn1 127.1(3) . . ?
O1 N1 C1 116.7(3) . . ?
O1 N1 C8 116.8(3) . . ?
C1 N1 C8 126.2(3) . . ?
O2 N2 C5 114.8(3) . . ?
O2 N2 C12 114.7(3) . . ?
C5 N2 C12 126.9(4) . . ?
C2 C1 N1 118.2(4) . . ?
C6 C1 N1 121.3(4) . . ?
C6 C1 C2 120.5(4) . . ?
C1 C2 H2 120.5 . . ?
C3 C2 C1 119.0(4) . . ?
C3 C2 H2 120.5 . . ?
C2 C3 C4 121.7(4) . . ?
C2 C3 C7 119.9(4) . . ?
C4 C3 C7 118.3(4) . . ?
C3 C4 H4 120.7 . . ?
C3 C4 C5 118.7(4) . . ?
C5 C4 H4 120.7 . . ?
C4 C5 N2 121.9(4) . . ?
C4 C5 C6 120.9(4) . . ?
C6 C5 N2 117.0(4) . . ?
C1 C6 H6 120.4 . . ?
C5 C6 C1 119.2(4) . . ?
C5 C6 H6 120.4 . . ?
F1 C7 C3 114.7(10) . . ?
F2 C7 F1 107.5(13) . . ?
F2 C7 C3 112.6(8) . . ?
F3 C7 F1 106.7(14) . . ?
F3 C7 F2 100.8(11) . . ?
F3 C7 C3 113.4(9) . . ?
F1A C7 C3 107.7(13) . . ?
F2A C7 F1A 111.5(17) . . ?
F2A C7 F3A 105.2(19) . . ?
F2A C7 C3 111.4(14) . . ?
F3A C7 F1A 110.1(18) . . ?
F3A C7 C3 110.9(12) . . ?
N1 C8 C9 107.0(4) . . ?
N1 C8 C10 108.1(4) . . ?
C9 C8 C10 109.1(4) . . ?
C11 C8 N1 109.6(4) . . ?
C11 C8 C9 109.5(5) . . ?
C11 C8 C10 113.3(4) . . ?
C8 C9 H9A 109.5 . . ?
C8 C9 H9B 109.5 . . ?
C8 C9 H9C 109.5 . . ?
H9A C9 H9B 109.5 . . ?
H9A C9 H9C 109.5 . . ?
H9B C9 H9C 109.5 . . ?
C8 C10 H10A 109.5 . . ?
C8 C10 H10B 109.5 . . ?
C8 C10 H10C 109.5 . . ?
H10A C10 H10B 109.5 . . ?
H10A C10 H10C 109.5 . . ?
H10B C10 H10C 109.5 . . ?
C8 C11 H11A 109.5 . . ?
C8 C11 H11B 109.5 . . ?
C8 C11 H11C 109.5 . . ?
H11A C11 H11B 109.5 . . ?
H11A C11 H11C 109.5 . . ?
H11B C11 H11C 109.5 . . ?
N2 C12 C13 110.1(4) . . ?
N2 C12 C14 106.2(4) . . ?
N2 C12 C15 107.4(4) . . ?
C14 C12 C13 110.4(5) . . ?
C15 C12 C13 110.5(4) . . ?
C15 C12 C14 112.1(4) . . ?
C12 C13 H13A 109.5 . . ?
C12 C13 H13B 109.5 . . ?
C12 C13 H13C 109.5 . . ?
H13A C13 H13B 109.5 . . ?
H13A C13 H13C 109.5 . . ?
H13B C13 H13C 109.5 . . ?
C12 C14 H14A 109.5 . . ?
C12 C14 H14B 109.5 . . ?
C12 C14 H14C 109.5 . . ?
H14A C14 H14B 109.5 . . ?
H14A C14 H14C 109.5 . . ?
H14B C14 H14C 109.5 . . ?
C12 C15 H15A 109.5 . . ?
C12 C15 H15B 109.5 . . ?
C12 C15 H15C 109.5 . . ?
H15A C15 H15B 109.5 . . ?
H15A C15 H15C 109.5 . . ?
H15B C15 H15C 109.5 . . ?
F4 C16 C17 110.5(7) . . ?
F5 C16 F4 106.0(9) . . ?
F5 C16 C17 111.7(6) . . ?
F6 C16 F4 107.5(6) . . ?
F6 C16 F5 106.3(7) . . ?
F6 C16 C17 114.4(8) . . ?
O3 C17 C16 115.0(7) . . ?
O3 C17 C18 127.3(6) . . ?
C18 C17 C16 117.7(6) . . ?
C17 C18 H18 119.4 . . ?
C19 C18 C17 121.2(5) . . ?
C19 C18 H18 119.4 . . ?
O4 C19 C18 128.3(6) . . ?
O4 C19 C20 111.9(7) . . ?
C18 C19 C20 119.7(6) . . ?
F7 C20 F8 106.7(6) . . ?
F7 C20 F9 108.6(8) . . ?
F7 C20 C19 109.6(5) . . ?
F8 C20 C19 111.9(8) . . ?
F9 C20 F8 107.9(6) . . ?
F9 C20 C19 111.9(5) . . ?
F10 C21 F12 106.3(5) . . ?
F10 C21 C22 111.5(4) . . ?
F11 C21 F10 108.1(4) . . ?
F11 C21 F12 107.0(5) . . ?
F11 C21 C22 109.7(4) . . ?
F12 C21 C22 113.9(4) . . ?
O5 C22 C21 113.3(4) . . ?
O5 C22 C23 129.1(4) . . ?
C23 C22 C21 117.5(4) . . ?
C22 C23 C22 121.2(6) . 2_655 ?
C22 C23 H23 119.4 2_655 . ?
C22 C23 H23 119.4 . . ?
F16 C24 F17 108.9(5) . . ?
F16 C24 F18 107.5(5) . . ?
F16 C24 C25 112.5(5) . . ?
F17 C24 C25 112.4(5) . . ?
F18 C24 F17 105.4(5) . . ?
F18 C24 C25 109.8(4) . . ?
F16A C24 C25 113.4(9) . . ?
F17A C24 F16A 98.4(14) . . ?
F17A C24 C25 112.5(13) . . ?
F18A C24 F16A 101.6(14) . . ?
F18A C24 F17A 103.7(16) . . ?
F18A C24 C25 123.8(13) . . ?
O6 C25 C24 113.7(4) . . ?
O6 C25 C26 129.0(4) . . ?
C26 C25 C24 117.3(4) . . ?
C25 C26 H26 119.3 . . ?
C25 C26 C27 121.3(4) . . ?
C27 C26 H26 119.3 . . ?
O7 C27 C26 128.9(4) . . ?
O7 C27 C28 112.5(4) . . ?
C26 C27 C28 118.7(4) . . ?
F13 C28 C27 110.8(4) . . ?
F14 C28 F13 103.9(5) . . ?
F14 C28 C27 114.4(4) . . ?
F15 C28 F13 107.0(6) . . ?
F15 C28 F14 109.3(6) . . ?
F15 C28 C27 110.9(7) . . ?
F13A C28 F14A 107.6(14) . . ?
F13A C28 F15A 124(2) . . ?
F13A C28 C27 112.9(10) . . ?
F14A C28 C27 104.6(8) . . ?
F15A C28 F14A 97.0(15) . . ?
F15A C28 C27 108(2) . . ?

loop_
_geom_bond_atom_site_label_1
_geom_bond_atom_site_label_2
_geom_bond_distance
_geom_bond_site_symmetry_2
_geom_bond_publ_flag
Gd1 O1 2.371(3) 2_655 ?
Gd1 O1 2.371(3) . ?
Gd1 O3 2.348(3) 2_655 ?
Gd1 O3 2.348(3) . ?
Gd1 O4 2.351(4) 2_655 ?
Gd1 O4 2.352(4) . ?
Gd1 O5 2.362(3) . ?
Gd1 O5 2.362(3) 2_655 ?
Mn1 O2 2.115(3) . ?
Mn1 O2 2.115(3) 7_656 ?
Mn1 O6 2.151(3) 7_656 ?
Mn1 O6 2.151(3) . ?
Mn1 O7 2.098(3) . ?
Mn1 O7 2.098(3) 7_656 ?
F4 C16 1.323(9) . ?
F5 C16 1.322(11) . ?
F6 C16 1.318(9) . ?
F10 C21 1.320(6) . ?
F11 C21 1.313(6) . ?
F12 C21 1.327(7) . ?
F1 C7 1.332(19) . ?
F2 C7 1.327(15) . ?
F3 C7 1.295(18) . ?
F7 C20 1.313(8) . ?
F8 C20 1.338(9) . ?
F9 C20 1.318(9) . ?
F13 C28 1.376(7) . ?
F14 C28 1.314(6) . ?
F15 C28 1.310(9) . ?
F16 C24 1.317(8) . ?
F17 C24 1.372(7) . ?
F18 C24 1.328(7) . ?
F1A C7 1.34(3) . ?
F2A C7 1.26(3) . ?
F3A C7 1.29(2) . ?
F13A C28 1.093(19) . ?
F14A C28 1.526(19) . ?
F15A C28 1.35(3) . ?
F16A C24 1.46(2) . ?
F17A C24 1.37(2) . ?
F18A C24 1.26(2) . ?
O1 N1 1.290(5) . ?
O2 N2 1.304(4) . ?
O3 C17 1.251(7) . ?
O4 C19 1.269(7) . ?
O5 C22 1.247(5) . ?
O6 C25 1.254(5) . ?
O7 C27 1.243(5) . ?
N1 C1 1.410(5) . ?
N1 C8 1.523(6) . ?
N2 C5 1.424(5) . ?
N2 C12 1.518(6) . ?
C1 C2 1.398(6) . ?
C1 C6 1.394(6) . ?
C2 H2 0.9500 . ?
C2 C3 1.382(6) . ?
C3 C4 1.387(6) . ?
C3 C7 1.514(6) . ?
C4 H4 0.9500 . ?
C4 C5 1.391(6) . ?
C5 C6 1.393(5) . ?
C6 H6 0.9500 . ?
C8 C9 1.529(7) . ?
C8 C10 1.531(8) . ?
C8 C11 1.519(7) . ?
C9 H9A 0.9800 . ?
C9 H9B 0.9800 . ?
C9 H9C 0.9800 . ?
C10 H10A 0.9800 . ?
C10 H10B 0.9800 . ?
C10 H10C 0.9800 . ?
C11 H11A 0.9800 . ?
C11 H11B 0.9800 . ?
C11 H11C 0.9800 . ?
C12 C13 1.524(7) . ?
C12 C14 1.523(7) . ?
C12 C15 1.522(7) . ?
C13 H13A 0.9800 . ?
C13 H13B 0.9800 . ?
C13 H13C 0.9800 . ?
C14 H14A 0.9800 . ?
C14 H14B 0.9800 . ?
C14 H14C 0.9800 . ?
C15 H15A 0.9800 . ?
C15 H15B 0.9800 . ?
C15 H15C 0.9800 . ?
C16 C17 1.528(10) . ?
C17 C18 1.390(10) . ?
C18 H18 0.9500 . ?
C18 C19 1.382(10) . ?
C19 C20 1.552(10) . ?
C21 C22 1.529(6) . ?
C22 C23 1.393(5) . ?
C23 C22 1.393(5) 2_655 ?
C23 H23 0.9500 . ?
C24 C25 1.529(6) . ?
C25 C26 1.390(6) . ?
C26 H26 0.9500 . ?
C26 C27 1.390(7) . ?
C27 C28 1.536(6) . ?

loop_
_geom_torsion_atom_site_label_1
_geom_torsion_atom_site_label_2
_geom_torsion_atom_site_label_3
_geom_torsion_atom_site_label_4
_geom_torsion
_geom_torsion_site_symmetry_1
_geom_torsion_site_symmetry_2
_geom_torsion_site_symmetry_3
_geom_torsion_site_symmetry_4
_geom_torsion_publ_flag
Gd1 O1 N1 C1 63.3(6) . . . . ?
Gd1 O1 N1 C8 -122.2(5) . . . . ?
Gd1 O3 C17 C16 164.8(4) . . . . ?
Gd1 O3 C17 C18 -13.4(9) . . . . ?
Gd1 O4 C19 C18 13.8(8) . . . . ?
Gd1 O4 C19 C20 -165.7(4) . . . . ?
Gd1 O5 C22 C21 174.5(3) . . . . ?
Gd1 O5 C22 C23 -2.1(7) . . . . ?
Mn1 O2 N2 C5 -78.3(4) . . . . ?
Mn1 O2 N2 C12 121.2(3) . . . . ?
Mn1 O6 C25 C24 -160.8(3) . . . . ?
Mn1 O6 C25 C26 18.5(7) . . . . ?
Mn1 O7 C27 C26 -13.8(7) . . . . ?
Mn1 O7 C27 C28 166.0(3) . . . . ?
F4 C16 C17 O3 -82.4(9) . . . . ?
F4 C16 C17 C18 96.0(8) . . . . ?
F5 C16 C17 O3 35.3(9) . . . . ?
F5 C16 C17 C18 -146.3(7) . . . . ?
F6 C16 C17 O3 156.2(7) . . . . ?
F6 C16 C17 C18 -25.4(10) . . . . ?
F10 C21 C22 O5 42.7(6) . . . . ?
F10 C21 C22 C23 -140.2(4) . . . . ?
F11 C21 C22 O5 -77.0(5) . . . . ?
F11 C21 C22 C23 100.0(5) . . . . ?
F12 C21 C22 O5 163.0(5) . . . . ?
F12 C21 C22 C23 -19.9(6) . . . . ?
F16 C24 C25 O6 -46.6(7) . . . . ?
F16 C24 C25 C26 134.0(6) . . . . ?
F17 C24 C25 O6 -169.9(5) . . . . ?
F17 C24 C25 C26 10.6(7) . . . . ?
F18 C24 C25 O6 73.1(6) . . . . ?
F18 C24 C25 C26 -106.3(6) . . . . ?
F16A C24 C25 O6 39.8(14) . . . . ?
F16A C24 C25 C26 -139.6(13) . . . . ?
F17A C24 C25 O6 -70.8(13) . . . . ?
F17A C24 C25 C26 109.8(13) . . . . ?
F18A C24 C25 O6 163.3(16) . . . . ?
F18A C24 C25 C26 -16.1(17) . . . . ?
O1 N1 C1 C2 21.7(6) . . . . ?
O1 N1 C1 C6 -156.4(4) . . . . ?
O1 N1 C8 C9 -15.1(6) . . . . ?
O1 N1 C8 C10 102.4(5) . . . . ?
O1 N1 C8 C11 -133.7(4) . . . . ?
O2 N2 C5 C4 138.7(4) . . . . ?
O2 N2 C5 C6 -37.0(5) . . . . ?
O2 N2 C12 C13 179.5(4) . . . . ?
O2 N2 C12 C14 59.9(5) . . . . ?
O2 N2 C12 C15 -60.2(5) . . . . ?
O3 C17 C18 C19 1.7(10) . . . . ?
O4 C19 C20 F7 75.5(7) . . . . ?
O4 C19 C20 F8 -166.4(5) . . . . ?
O4 C19 C20 F9 -45.1(8) . . . . ?
O5 C22 C23 C22 1.1(4) . . . 2_655 ?
O6 C25 C26 C27 -1.4(8) . . . . ?
O7 C27 C28 F13 42.7(6) . . . . ?
O7 C27 C28 F14 159.8(5) . . . . ?
O7 C27 C28 F15 -76.0(6) . . . . ?
O7 C27 C28 F13A 80.7(15) . . . . ?
O7 C27 C28 F14A -162.6(9) . . . . ?
O7 C27 C28 F15A -60.0(16) . . . . ?
N1 C1 C2 C3 -179.6(4) . . . . ?
N1 C1 C6 C5 178.4(4) . . . . ?
N2 C5 C6 C1 176.8(4) . . . . ?
C1 N1 C8 C9 158.9(5) . . . . ?
C1 N1 C8 C10 -83.6(5) . . . . ?
C1 N1 C8 C11 40.3(6) . . . . ?
C1 C2 C3 C4 1.1(7) . . . . ?
C1 C2 C3 C7 -175.8(4) . . . . ?
C2 C1 C6 C5 0.3(6) . . . . ?
C2 C3 C4 C5 0.3(7) . . . . ?
C2 C3 C7 F1 1.5(18) . . . . ?
C2 C3 C7 F2 -122.0(11) . . . . ?
C2 C3 C7 F3 124.3(13) . . . . ?
C2 C3 C7 F1A 98(3) . . . . ?
C2 C3 C7 F2A -25(2) . . . . ?
C2 C3 C7 F3A -141(3) . . . . ?
C3 C4 C5 N2 -176.9(4) . . . . ?
C3 C4 C5 C6 -1.4(6) . . . . ?
C4 C3 C7 F1 -175.6(17) . . . . ?
C4 C3 C7 F2 61.0(12) . . . . ?
C4 C3 C7 F3 -52.7(14) . . . . ?
C4 C3 C7 F1A -79(3) . . . . ?
C4 C3 C7 F2A 158(2) . . . . ?
C4 C3 C7 F3A 42(3) . . . . ?
C4 C5 C6 C1 1.1(6) . . . . ?
C5 N2 C12 C13 21.8(6) . . . . ?
C5 N2 C12 C14 -97.8(5) . . . . ?
C5 N2 C12 C15 142.1(4) . . . . ?
C6 C1 C2 C3 -1.4(6) . . . . ?
C7 C3 C4 C5 177.3(4) . . . . ?
C8 N1 C1 C2 -152.3(4) . . . . ?
C8 N1 C1 C6 29.6(7) . . . . ?
C12 N2 C5 C4 -63.7(6) . . . . ?
C12 N2 C5 C6 120.7(5) . . . . ?
C16 C17 C18 C19 -176.5(6) . . . . ?
C17 C18 C19 O4 -2.1(10) . . . . ?
C17 C18 C19 C20 177.3(5) . . . . ?
C18 C19 C20 F7 -104.1(8) . . . . ?
C18 C19 C20 F8 14.1(8) . . . . ?
C18 C19 C20 F9 135.3(7) . . . . ?
C21 C22 C23 C22 -175.4(4) . . . 2_655 ?
C24 C25 C26 C27 177.9(5) . . . . ?
C25 C26 C27 O7 -1.7(8) . . . . ?
C25 C26 C27 C28 178.5(5) . . . . ?
C26 C27 C28 F13 -137.5(5) . . . . ?
C26 C27 C28 F14 -20.4(7) . . . . ?
C26 C27 C28 F15 103.8(6) . . . . ?
C26 C27 C28 F13A -99.5(15) . . . . ?
C26 C27 C28 F14A 17.2(10) . . . . ?
C26 C27 C28 F15A 119.8(16) . . . . ?

loop_
_exptl_oxdiff_crystal_face_indexfrac_h
_exptl_oxdiff_crystal_face_indexfrac_k
_exptl_oxdiff_crystal_face_indexfrac_l
_exptl_oxdiff_crystal_face_x
_exptl_oxdiff_crystal_face_y
_exptl_oxdiff_crystal_face_z
-36.4865 -9.6508 0.2853 -0.1273 -0.5159 0.8471
-10.4278 -1.9192 28.4936 0.1678 0.7187 0.6747
36.6795 9.5824 -4.3322 0.0989 0.3953 -0.9132
-8.3844 -3.0222 -27.1789 -0.2250 -0.9491 -0.2202
-33.1989 -8.2448 15.4888 -0.0102 -0.0026 0.9999
-41.3752 -2.0079 14.3124 -0.4169 0.0948 0.9040
-34.8919 10.3042 4.8270 -0.9381 0.2222 0.2658
2.2052 15.2370 -9.8966 -0.7175 0.1743 -0.6744
18.6264 13.0262 -13.7613 -0.4050 0.1010 -0.9087
42.6594 -2.1030 -12.2373 0.6338 -0.1472 -0.7593
34.2943 -10.5769 -4.4732 0.9440 -0.2237 -0.2426
-23.0662 -12.9057 -8.0641 0.1475 -0.7726 0.6176
10.6997 -5.2968 -27.0601 0.1643 -0.8891 -0.4273
-12.8980 -14.4417 11.1546 0.5315 -0.1830 0.8270
25.5771 -13.3679 -3.4197 0.9432 -0.3322 -0.0090
30.9023 0.6653 18.9635 0.5993 0.7824 -0.1696
-15.4813 3.0243 -25.4290 -0.5822 -0.7638 -0.2787
-4.7705 -6.3307 26.6184 0.4306 0.5689 0.7007
7.3292 13.6429 14.3848 -0.3643 0.8792 -0.3070
-19.8533 5.5610 25.2839 -0.3295 0.7847 0.5250
-4.5362 -1.9671 -28.0875 -0.2207 -0.9196 -0.3249
-29.4559 -8.3099 -14.2672 -0.2030 -0.8612 0.4660
